data_1576662
loop_
_publ_author_name
'Nakata, Kanami'
'Matsuoka, Wataru'
'Ito, Hideto'
'Itami, Kenichiro'

_publ_section_title
;
 <i>L</i>-region-selective annulative &#x3c0;-extension through
 dearomative activation of polycyclic aromatic hydrocarbons.
;
_journal_issue 8
_journal_name_full 'Chemical science'
_journal_page_first 3998
_journal_page_last 4003
_journal_paper_doi 10.1039/d5sc09309k
_journal_volume 17
_journal_year 2026
_chemical_formula_moiety 'C25 H21 N3 O2'
_chemical_formula_sum 'C25 H21 N3 O2'
_chemical_formula_weight 395.45
_chemical_name_systematic 'compound 5'
_space_group_crystal_system monoclinic
_space_group_IT_number 14
_space_group_name_Hall '-P 2ybc'
_space_group_name_H-M_alt 'P 1 21/c 1'
_atom_sites_solution_hydrogens geom
_atom_sites_solution_primary dual
_audit_creation_date 2021-10-14
_audit_creation_method
;
Olex2 1.3-ac4
(compiled 2018.12.05 svn.r3537 for Rigaku Oxford Diffraction, GUI svn.r5625)
;
_audit_update_record
;
2025-11-27 deposited with the CCDC.	2026-01-28 downloaded from the CCDC.
;
_cell_angle_alpha 90
_cell_angle_beta 104.524(9)
_cell_angle_gamma 90
_cell_formula_units_Z 4
_cell_length_a 14.9010(14)
_cell_length_b 10.1314(7)
_cell_length_c 13.5202(11)
_cell_measurement_reflns_used 4080
_cell_measurement_temperature 123(2)
_cell_measurement_theta_max 27.8580
_cell_measurement_theta_min 2.4420
_cell_volume 1975.9(3)
_computing_cell_refinement 'CrysAlisPro 1.171.40.39a (Rigaku OD, 2019)'
_computing_data_collection 'CrysAlisPro 1.171.40.39a (Rigaku OD, 2019)'
_computing_data_reduction 'CrysAlisPro 1.171.40.39a (Rigaku OD, 2019)'
_computing_molecular_graphics 'Olex2 (Dolomanov et al., 2009)'
_computing_publication_material 'Olex2 (Dolomanov et al., 2009)'
_computing_structure_refinement 'ShelXL (Sheldrick, 2015)'
_computing_structure_solution 'ShelXT (Sheldrick, 2015)'
_diffrn_ambient_temperature 123(2)
_diffrn_detector 'CCD plate'
_diffrn_detector_area_resol_mean 5.8140
_diffrn_detector_type 'Pilatus 200K'
_diffrn_measured_fraction_theta_full 0.999
_diffrn_measured_fraction_theta_max 0.832
_diffrn_measurement_details
;
List of Runs (angles in degrees, time in seconds):

  # Type    Start    End  Width  t~exp~   \w     \q     \k     \f   Frames
#--------------------------------------------------------------------------
  1  \w    -71.00  92.00   0.50  140.00    --    8.30   9.00 -75.00  326
  2  \w     13.00  39.00   0.50  140.00    --   -7.75  37.00-180.00   52
  3  \w    -23.00   8.00   0.50  140.00    --   -7.75  37.00-180.00   62
  4  \w    -13.00  39.00   0.50  140.00    --   -7.75 -99.00  30.00  104
  5  \w    -15.00  22.00   0.50  140.00    --    8.30 -99.00  90.00   74
  6  \w     67.00  92.00   0.50  140.00    --    8.30 179.00  60.00   50
;
_diffrn_measurement_device 'four-circle diffractometer'
_diffrn_measurement_device_type 'ROD, Synergy Custom system, Pilatus 200K'
_diffrn_measurement_method '\w scans'
_diffrn_measurement_specimen_support 'Mitegen 50um'
_diffrn_orient_matrix_type 'CrysAlisPro convention (1999,Acta A55,543-557)'
_diffrn_orient_matrix_UB_11 0.0116729000
_diffrn_orient_matrix_UB_12 -0.0079311000
_diffrn_orient_matrix_UB_13 -0.0473961000
_diffrn_orient_matrix_UB_21 0.0476666000
_diffrn_orient_matrix_UB_22 -0.0021685000
_diffrn_orient_matrix_UB_23 0.0258873000
_diffrn_orient_matrix_UB_31 -0.0027712000
_diffrn_orient_matrix_UB_32 -0.0695254000
_diffrn_orient_matrix_UB_33 0.0047320000
_diffrn_radiation_collimation 0.3
_diffrn_radiation_monochromator mirror
_diffrn_radiation_probe x-ray
_diffrn_radiation_type MoK\a
_diffrn_radiation_wavelength 0.71073
_diffrn_reflns_av_R_equivalents 0.1360
_diffrn_reflns_av_unetI/netI 0.1109
_diffrn_reflns_Laue_measured_fraction_full 0.999
_diffrn_reflns_Laue_measured_fraction_max 0.832
_diffrn_reflns_limit_h_max 18
_diffrn_reflns_limit_h_min -14
_diffrn_reflns_limit_k_max 12
_diffrn_reflns_limit_k_min -11
_diffrn_reflns_limit_l_max 16
_diffrn_reflns_limit_l_min -15
_diffrn_reflns_number 14826
_diffrn_reflns_point_group_measured_fraction_full 0.999
_diffrn_reflns_point_group_measured_fraction_max 0.832
_diffrn_reflns_theta_full 25.000
_diffrn_reflns_theta_max 28.153
_diffrn_reflns_theta_min 2.457
_diffrn_source 'Rotating-anode X-ray tube'
_diffrn_source_current 24.0
_diffrn_source_power 1.2
_diffrn_source_target Mo
_diffrn_source_type 'Rigaku (Mo) X-ray Source'
_diffrn_source_voltage 50.0
_exptl_absorpt_coefficient_mu 0.086
_exptl_absorpt_correction_T_max 1.00000
_exptl_absorpt_correction_T_min 0.47398
_exptl_absorpt_correction_type multi-scan
_exptl_absorpt_process_details
;
CrysAlisPro 1.171.40.39a (Rigaku Oxford Diffraction, 2019)
Empirical absorption correction using spherical harmonics,
 implemented in SCALE3 ABSPACK scaling algorithm.
;
_exptl_crystal_colour colourless
_exptl_crystal_colour_primary colourless
_exptl_crystal_density_diffrn 1.329
_exptl_crystal_description block
_exptl_crystal_F_000 832
_exptl_crystal_recrystallization_method 'Re-crystallisation from solvent: EtOAc/pentane'
_exptl_crystal_size_max 0.1
_exptl_crystal_size_mid 0.05
_exptl_crystal_size_min 0.05
_refine_diff_density_max 0.420
_refine_diff_density_min -0.488
_refine_diff_density_rms 0.077
_refine_ls_extinction_method none
_refine_ls_goodness_of_fit_ref 0.987
_refine_ls_hydrogen_treatment constr
_refine_ls_matrix_type full
_refine_ls_number_parameters 272
_refine_ls_number_reflns 4031
_refine_ls_number_restraints 0
_refine_ls_restrained_S_all 0.987
_refine_ls_R_factor_all 0.1325
_refine_ls_R_factor_gt 0.0729
_refine_ls_shift/su_max 0.000
_refine_ls_shift/su_mean 0.000
_refine_ls_structure_factor_coef Fsqd
_refine_ls_weighting_details 'w=1/[\s^2^(Fo^2^)+(0.1219P)^2^] where P=(Fo^2^+2Fc^2^)/3'
_refine_ls_weighting_scheme calc
_refine_ls_wR_factor_gt 0.1769
_refine_ls_wR_factor_ref 0.2126
_reflns_Friedel_coverage 0.000
_reflns_number_gt 2285
_reflns_number_total 4031
_reflns_threshold_expression 'I > 2\s(I)'
_cod_data_source_file d5sc09309k2.cif
_cod_data_source_block knm-039a-gpcfr1-acoet_pentane
_cod_database_code 1576662
_shelx_shelxl_version_number 2018/3
_chemical_oxdiff_formula 'C H O N'
_shelx_space_group_comment
;
The symmetry employed for this shelxl refinement is uniquely defined
by the following loop, which should always be used as a source of
symmetry information in preference to the above space-group names.
They are only intended as comments.
;
_diffrn_oxdiff_digest_frames
;
01df15bb22b38074db78e7bca69f6d3907000258f82
;
_reflns_odcompleteness_completeness 99.84
_reflns_odcompleteness_iscentric 1
_reflns_odcompleteness_theta 25.01
_olex2_refinement_description
;
1. Fixed Uiso
 At 1.2 times of:
  All C(H) groups, All N(H) groups
 At 1.5 times of:
  All C(H,H,H) groups
2.a Ternary CH refined with riding coordinates:
 C8(H8), C1(H1)
2.b Aromatic/amide H refined with riding coordinates:
 N24(H27), C9(H9), C12(H15), C3(H3), C15(H12), C13(H14), C22(H18), C6(H6),
 C18(H22), C10(H10), C4(H4), C14(H13), C5(H5), C21(H19), C19(H21), C20(H20)
2.c Idealised Me refined as rotating group:
 C28(H30A,H30B,H30C)
;
_olex2_exptl_crystal_mounting_method loop
_olex2_submission_special_instructions 'No special instructions were received'
_oxdiff_exptl_absorpt_empirical_details
;
Empirical correction (ABSPACK) includes:
- Absorption correction using spherical harmonics
- Frame scaling
;
_oxdiff_exptl_absorpt_empirical_full_max 3.274
_oxdiff_exptl_absorpt_empirical_full_min 0.447

loop_
_space_group_symop_operation_xyz
'x, y, z'
'-x, y+1/2, -z+1/2'
'-x, -y, -z'
'x, -y-1/2, z-1/2'

loop_
_atom_site_label
_atom_site_type_symbol
_atom_site_fract_x
_atom_site_fract_y
_atom_site_fract_z
_atom_site_U_iso_or_equiv
_atom_site_adp_type
_atom_site_occupancy
_atom_site_site_symmetry_order
_atom_site_calc_flag
_atom_site_refinement_flags_posn
_atom_site_refinement_flags_adp
_atom_site_refinement_flags_occupancy
_atom_site_disorder_assembly
_atom_site_disorder_group
O28 O 0.51631(16) 0.1656(2) 0.36613(16) 0.0390(6) Uani 1 1 d . . . . .
O29 O 0.41695(15) 0.5915(2) 0.38091(16) 0.0404(6) Uani 1 1 d . . . . .
N23 N 0.54605(18) 0.3616(2) 0.29027(18) 0.0319(6) Uani 1 1 d . . . . .
N27 N 0.52388(18) 0.4950(2) 0.30582(19) 0.0320(6) Uani 1 1 d . . . . .
H27 H 0.547400 0.563246 0.284089 0.038 Uiso 1 1 calc R . . . .
N25 N 0.45107(17) 0.3681(2) 0.39125(17) 0.0322(6) Uani 1 1 d . . . . .
C26 C 0.4592(2) 0.4963(3) 0.3609(2) 0.0314(7) Uani 1 1 d . . . . .
C24 C 0.5059(2) 0.2855(3) 0.3509(2) 0.0327(7) Uani 1 1 d . . . . .
C11 C 0.8292(2) 0.7855(3) 0.2528(2) 0.0310(7) Uani 1 1 d . . . . .
C16 C 0.7690(2) 0.6927(3) 0.2794(2) 0.0297(7) Uani 1 1 d . . . . .
C8 C 0.6389(2) 0.3352(3) 0.2765(2) 0.0312(7) Uani 1 1 d . . . . .
H8 H 0.643675 0.239675 0.267740 0.037 Uiso 1 1 calc R . . . .
C17 C 0.9030(2) 0.7499(3) 0.2006(2) 0.0328(7) Uani 1 1 d . . . . .
C9 C 0.6471(2) 0.3987(3) 0.1794(2) 0.0328(7) Uani 1 1 d . . . . .
H9 H 0.606900 0.371075 0.118669 0.039 Uiso 1 1 calc R . . . .
C2 C 0.7809(2) 0.4704(3) 0.3621(2) 0.0306(7) Uani 1 1 d . . . . .
C15 C 0.7014(2) 0.7373(3) 0.3254(2) 0.0337(7) Uani 1 1 d . . . . .
H15 H 0.661007 0.676128 0.342106 0.040 Uiso 1 1 calc R . . . .
C30 C 0.3911(2) 0.3251(3) 0.4549(2) 0.0403(8) Uani 1 1 d . . . . .
H30A H 0.361115 0.400427 0.475542 0.060 Uiso 1 1 calc GR . . . .
H30B H 0.427426 0.280932 0.514392 0.060 Uiso 1 1 calc GR . . . .
H30C H 0.345033 0.265575 0.416887 0.060 Uiso 1 1 calc GR . . . .
C3 C 0.8515(2) 0.5005(3) 0.4489(2) 0.0353(7) Uani 1 1 d . . . . .
H3 H 0.895394 0.564243 0.444874 0.042 Uiso 1 1 calc R . . . .
C12 C 0.8196(2) 0.9185(3) 0.2776(2) 0.0370(8) Uani 1 1 d . . . . .
H12 H 0.860145 0.980540 0.262341 0.044 Uiso 1 1 calc R . . . .
C1 C 0.7796(2) 0.5449(3) 0.2641(2) 0.0320(7) Uani 1 1 d . . . . .
H1 H 0.840188 0.531511 0.249617 0.038 Uiso 1 1 calc R . . . .
C14 C 0.6916(2) 0.8686(3) 0.3474(2) 0.0376(8) Uani 1 1 d . . . . .
H14 H 0.645013 0.895808 0.377601 0.045 Uiso 1 1 calc R . . . .
C18 C 0.8810(2) 0.6907(3) 0.1041(2) 0.0365(8) Uani 1 1 d . . . . .
H18 H 0.819579 0.669980 0.073303 0.044 Uiso 1 1 calc R . . . .
C7 C 0.7163(2) 0.3748(3) 0.3689(2) 0.0318(7) Uani 1 1 d . . . . .
C6 C 0.7226(2) 0.3112(3) 0.4620(2) 0.0377(8) Uani 1 1 d . . . . .
H6 H 0.679427 0.246717 0.466753 0.045 Uiso 1 1 calc R . . . .
C22 C 0.9942(2) 0.7801(3) 0.2436(2) 0.0393(8) Uani 1 1 d . . . . .
H22 H 1.010544 0.819405 0.307739 0.047 Uiso 1 1 calc R . . . .
C10 C 0.7078(2) 0.4912(3) 0.1746(2) 0.0347(8) Uani 1 1 d . . . . .
H10 H 0.706048 0.526258 0.110597 0.042 Uiso 1 1 calc R . . . .
C4 C 0.8569(2) 0.4367(3) 0.5408(2) 0.0409(8) Uani 1 1 d . . . . .
H4 H 0.904319 0.457212 0.597844 0.049 Uiso 1 1 calc R . . . .
C13 C 0.7527(2) 0.9593(3) 0.3235(2) 0.0382(8) Uani 1 1 d . . . . .
H13 H 0.748096 1.048135 0.338869 0.046 Uiso 1 1 calc R . . . .
C5 C 0.7924(2) 0.3433(3) 0.5475(2) 0.0421(8) Uani 1 1 d . . . . .
H5 H 0.795374 0.301393 0.609444 0.050 Uiso 1 1 calc R . . . .
C19 C 0.9478(3) 0.6625(3) 0.0542(2) 0.0426(8) Uani 1 1 d . . . . .
H19 H 0.931332 0.622399 -0.009712 0.051 Uiso 1 1 calc R . . . .
C21 C 1.0623(2) 0.7532(3) 0.1934(3) 0.0430(8) Uani 1 1 d . . . . .
H21 H 1.123595 0.775202 0.223690 0.052 Uiso 1 1 calc R . . . .
C20 C 1.0393(3) 0.6932(3) 0.0976(3) 0.0437(9) Uani 1 1 d . . . . .
H20 H 1.084889 0.674165 0.063675 0.052 Uiso 1 1 calc R . . . .

loop_
_atom_site_aniso_label
_atom_site_aniso_U_11
_atom_site_aniso_U_22
_atom_site_aniso_U_33
_atom_site_aniso_U_23
_atom_site_aniso_U_13
_atom_site_aniso_U_12
O28 0.0556(15) 0.0317(13) 0.0304(12) -0.0006(9) 0.0124(10) -0.0047(10)
O29 0.0496(14) 0.0409(13) 0.0305(12) -0.0064(9) 0.0096(10) 0.0052(11)
N23 0.0466(16) 0.0250(13) 0.0259(12) -0.0016(10) 0.0126(12) -0.0027(11)
N27 0.0435(16) 0.0221(13) 0.0314(13) -0.0016(10) 0.0114(12) -0.0038(10)
N25 0.0402(15) 0.0369(15) 0.0195(12) -0.0011(10) 0.0073(11) -0.0034(11)
C26 0.0351(18) 0.0368(18) 0.0209(14) -0.0042(12) 0.0042(13) -0.0025(14)
C24 0.0420(19) 0.0336(19) 0.0200(14) -0.0018(12) 0.0035(13) -0.0066(14)
C11 0.0402(18) 0.0337(17) 0.0162(13) 0.0030(11) 0.0015(12) 0.0016(13)
C16 0.0391(18) 0.0289(16) 0.0180(13) 0.0004(11) 0.0012(13) -0.0009(13)
C8 0.0433(19) 0.0254(16) 0.0271(15) -0.0013(12) 0.0129(14) 0.0008(13)
C17 0.044(2) 0.0281(16) 0.0248(14) 0.0086(12) 0.0061(13) 0.0001(13)
C9 0.0432(19) 0.0328(17) 0.0231(15) -0.0032(12) 0.0095(13) -0.0001(14)
C2 0.0423(19) 0.0287(16) 0.0222(14) -0.0028(12) 0.0105(13) 0.0019(13)
C15 0.0416(19) 0.0353(18) 0.0232(14) 0.0009(12) 0.0064(13) -0.0027(14)
C30 0.045(2) 0.052(2) 0.0266(16) -0.0043(14) 0.0126(15) -0.0111(15)
C3 0.0427(19) 0.0322(17) 0.0303(16) -0.0037(13) 0.0079(14) -0.0021(14)
C12 0.052(2) 0.0306(17) 0.0260(15) 0.0027(13) 0.0046(15) -0.0035(14)
C1 0.0424(19) 0.0300(16) 0.0249(15) -0.0020(12) 0.0108(13) -0.0015(13)
C14 0.049(2) 0.0380(19) 0.0237(15) -0.0003(13) 0.0056(14) 0.0078(15)
C18 0.045(2) 0.0366(18) 0.0272(16) 0.0018(13) 0.0080(14) -0.0013(14)
C7 0.0444(19) 0.0292(16) 0.0229(14) 0.0005(12) 0.0107(13) 0.0039(13)
C6 0.047(2) 0.0347(17) 0.0326(17) 0.0030(13) 0.0116(15) -0.0002(14)
C22 0.051(2) 0.0367(18) 0.0274(15) 0.0058(13) 0.0045(15) -0.0067(15)
C10 0.051(2) 0.0315(17) 0.0235(15) -0.0027(12) 0.0133(14) -0.0019(14)
C4 0.048(2) 0.0433(19) 0.0285(16) -0.0024(14) 0.0040(14) 0.0025(16)
C13 0.056(2) 0.0272(17) 0.0269(15) 0.0030(13) 0.0027(15) 0.0068(15)
C5 0.053(2) 0.050(2) 0.0227(15) 0.0055(14) 0.0077(15) 0.0027(17)
C19 0.057(2) 0.044(2) 0.0284(16) 0.0039(14) 0.0125(16) 0.0002(16)
C21 0.039(2) 0.046(2) 0.0424(19) 0.0145(16) 0.0077(16) -0.0037(15)
C20 0.052(2) 0.045(2) 0.0390(19) 0.0141(15) 0.0195(17) 0.0074(16)

loop_
_atom_type_symbol
_atom_type_description
_atom_type_scat_dispersion_real
_atom_type_scat_dispersion_imag
_atom_type_scat_source
C C 0.0033 0.0016 'International Tables Vol C Tables 4.2.6.8 and 6.1.1.4'
H H 0.0000 0.0000 'International Tables Vol C Tables 4.2.6.8 and 6.1.1.4'
N N 0.0061 0.0033 'International Tables Vol C Tables 4.2.6.8 and 6.1.1.4'
O O 0.0106 0.0060 'International Tables Vol C Tables 4.2.6.8 and 6.1.1.4'

loop_
_geom_angle_atom_site_label_1
_geom_angle_atom_site_label_2
_geom_angle_atom_site_label_3
_geom_angle
_geom_angle_site_symmetry_1
_geom_angle_site_symmetry_3
_geom_angle_publ_flag
N27 N23 C8 117.1(2) . . ?
C24 N23 N27 107.2(2) . . ?
C24 N23 C8 122.8(2) . . ?
C26 N27 N23 108.3(2) . . ?
C26 N25 C30 124.8(3) . . ?
C24 N25 C26 110.5(2) . . ?
C24 N25 C30 124.6(3) . . ?
O29 C26 N27 127.4(3) . . ?
O29 C26 N25 126.3(3) . . ?
N27 C26 N25 106.3(2) . . ?
O28 C24 N23 126.8(3) . . ?
O28 C24 N25 126.5(3) . . ?
N23 C24 N25 106.7(3) . . ?
C16 C11 C17 123.5(3) . . ?
C12 C11 C16 118.1(3) . . ?
C12 C11 C17 118.4(3) . . ?
C11 C16 C1 121.9(3) . . ?
C15 C16 C11 118.6(3) . . ?
C15 C16 C1 119.4(3) . . ?
N23 C8 C9 108.7(2) . . ?
N23 C8 C7 113.1(2) . . ?
C9 C8 C7 113.2(3) . . ?
C18 C17 C11 121.1(3) . . ?
C22 C17 C11 121.0(3) . . ?
C22 C17 C18 117.8(3) . . ?
C10 C9 C8 124.0(3) . . ?
C3 C2 C1 117.7(3) . . ?
C7 C2 C3 119.1(3) . . ?
C7 C2 C1 123.3(3) . . ?
C14 C15 C16 122.6(3) . . ?
C4 C3 C2 120.8(3) . . ?
C13 C12 C11 121.9(3) . . ?
C2 C1 C16 110.4(2) . . ?
C10 C1 C16 112.8(2) . . ?
C10 C1 C2 111.9(2) . . ?
C15 C14 C13 118.5(3) . . ?
C19 C18 C17 121.5(3) . . ?
C2 C7 C8 121.7(2) . . ?
C2 C7 C6 119.5(3) . . ?
C6 C7 C8 118.8(3) . . ?
C5 C6 C7 120.7(3) . . ?
C17 C22 C21 121.3(3) . . ?
C9 C10 C1 125.3(3) . . ?
C5 C4 C3 120.0(3) . . ?
C12 C13 C14 120.2(3) . . ?
C4 C5 C6 120.0(3) . . ?
C18 C19 C20 120.5(3) . . ?
C22 C21 C20 120.2(3) . . ?
C19 C20 C21 118.7(3) . . ?

loop_
_geom_bond_atom_site_label_1
_geom_bond_atom_site_label_2
_geom_bond_distance
_geom_bond_site_symmetry_2
_geom_bond_publ_flag
O28 C24 1.235(4) . ?
O29 C26 1.218(4) . ?
N23 N27 1.419(3) . ?
N23 C24 1.368(4) . ?
N23 C8 1.466(4) . ?
N27 C26 1.358(4) . ?
N25 C26 1.377(4) . ?
N25 C24 1.375(4) . ?
N25 C30 1.455(4) . ?
C11 C16 1.406(4) . ?
C11 C17 1.493(4) . ?
C11 C12 1.404(4) . ?
C16 C15 1.386(4) . ?
C16 C1 1.525(4) . ?
C8 C9 1.494(4) . ?
C8 C7 1.527(4) . ?
C17 C18 1.398(4) . ?
C17 C22 1.372(4) . ?
C9 C10 1.315(4) . ?
C2 C3 1.400(4) . ?
C2 C1 1.521(4) . ?
C2 C7 1.384(4) . ?
C15 C14 1.380(4) . ?
C3 C4 1.385(4) . ?
C12 C13 1.364(5) . ?
C1 C10 1.502(4) . ?
C14 C13 1.388(5) . ?
C18 C19 1.365(5) . ?
C7 C6 1.397(4) . ?
C6 C5 1.386(4) . ?
C22 C21 1.381(5) . ?
C4 C5 1.367(5) . ?
C19 C20 1.379(5) . ?
C21 C20 1.394(5) . ?
